data_1526465
loop_
_publ_author_name
'Izumi, F.'
'Ikeda, T.'
'Sasaki, T.'
'Kumazawa, S.'

_publ_section_title
;
 Disordered distribution of K(+) ions interlayered in Kx Ti2-x/3 Lix/3 O4
 (x = 0.8)
;
_journal_name_full 'Molecular Crystals and Liquid Crystals'
_journal_page_first 253
_journal_page_last 258
_journal_volume 341
_journal_year 2000
_chemical_formula_sum 'H0.224 K0.8 Li0.267 O4.112 Ti1.733'
_chemical_name_systematic 'K0.8 Ti1.733 Li0.267 O4 (H2 O)0.112'
_space_group_IT_number 63
_symmetry_space_group_name_Hall '-C 2c 2'
_symmetry_space_group_name_H-M 'C m c m'
_cell_angle_alpha 90
_cell_angle_beta 90
_cell_angle_gamma 90
_cell_formula_units_Z 2
_cell_length_a 3.82484
_cell_length_b 15.5439
_cell_length_c 2.9737
_cell_volume 176.795
_citation_journal_id_ASTM MCLCE9
_cod_data_source_file Izumi_MCLCE9_2000_206.cif
_cod_data_source_block H0.224K0.8Li0.267O4.112Ti1.733
_cod_original_cell_volume 176.7952
_cod_database_code 1526465

loop_
_symmetry_equiv_pos_as_xyz
x,y,z
-x,-y,z+1/2
x,-y,-z
-x,y,-z+1/2
-x,-y,-z
x,y,-z-1/2
-x,y,z
x,-y,z-1/2
x+1/2,y+1/2,z
-x+1/2,-y+1/2,z+1/2
x+1/2,-y+1/2,-z
-x+1/2,y+1/2,-z+1/2
-x+1/2,-y+1/2,-z
x+1/2,y+1/2,-z-1/2
-x+1/2,y+1/2,z
x+1/2,-y+1/2,z-1/2

loop_
_atom_site_label
_atom_site_type_symbol
_atom_site_fract_x
_atom_site_fract_y
_atom_site_fract_z
_atom_site_occupancy
_atom_site_U_iso_or_equiv
Li1 Li+1 0 0.68637 0.25 0.133 0.0
K1 K+1 0 0.008 0.25 0.4 0.0
O1 O-2 0 0.2159 0.25 1 0.0
O2 O-2 0 0.3874 0.25 1 0.0
O3 O-2 0 0.076 0.02 0.028 0.0
Ti1 Ti+4 0 0.68637 0.25 0.867 0.0
